data_4072283
loop_
_publ_author_name
'Wallenhorst, Carolin'
'Kehr, Gerald'
'Luftmann, Heinrich'
'Fr\"ohlich, Roland'
'Erker, Gerhard'

_publ_section_title
;
 Bis(iminoethyl)pyridine Systems with a Pendant Alkenyl Group. Part A:
 Cobalt and Iron Complexes and Their Catalytic Behavior&#x2020;
;
_journal_issue 24
_journal_name_full Organometallics
_journal_page_first 6547
_journal_paper_doi 10.1021/om800726y
_journal_volume 27
_journal_year 2008
_chemical_formula_sum 'C26 H35 Cl2 Fe N3'
_chemical_formula_weight 516.32
_chemical_name_systematic
; 
 ? 
;
_space_group_IT_number 4
_symmetry_cell_setting monoclinic
_symmetry_space_group_name_Hall 'P 2yb'
_symmetry_space_group_name_H-M 'P 1 21 1'
_atom_sites_solution_hydrogens geom
_atom_sites_solution_primary direct
_atom_sites_solution_secondary difmap
_audit_creation_method SHELXL-97
_cell_angle_alpha 90.00
_cell_angle_beta 95.779(1)
_cell_angle_gamma 90.00
_cell_formula_units_Z 2
_cell_length_a 9.4994(2)
_cell_length_b 13.5202(4)
_cell_length_c 10.4090(3)
_cell_measurement_reflns_used 2385
_cell_measurement_temperature 198(2)
_cell_measurement_theta_max 27.88
_cell_measurement_theta_min 0.41
_cell_volume 1330.07(6)
_computing_cell_refinement 'Collect (Nonius B.V., 1998)'
_computing_data_collection 'Collect (Nonius B.V., 1998)'
_computing_data_reduction 'Denzo-SMN (Otwinowski & Minor, 1997)'
_computing_molecular_graphics 'XP (BrukerAXS, 2000)'
_computing_publication_material 'SHELXL-97 (Sheldrick, 1997)'
_computing_structure_refinement 'SHELXL-97 (Sheldrick, 1997)'
_computing_structure_solution 'SHELXS-97 (Sheldrick, 1990)'
_diffrn_ambient_temperature 198(2)
_diffrn_measured_fraction_theta_full 0.996
_diffrn_measured_fraction_theta_max 0.996
_diffrn_measurement_device_type 'Nonius KappaCCD'
_diffrn_measurement_method '\w and \f scans'
_diffrn_radiation_monochromator graphite
_diffrn_radiation_source 'rotating anode Nonius FR591'
_diffrn_radiation_type MoK\a
_diffrn_radiation_wavelength 0.71073
_diffrn_reflns_av_R_equivalents 0.054
_diffrn_reflns_av_sigmaI/netI 0.0689
_diffrn_reflns_limit_h_max 11
_diffrn_reflns_limit_h_min -11
_diffrn_reflns_limit_k_max 16
_diffrn_reflns_limit_k_min -15
_diffrn_reflns_limit_l_max 12
_diffrn_reflns_limit_l_min -12
_diffrn_reflns_number 9064
_diffrn_reflns_theta_full 24.99
_diffrn_reflns_theta_max 24.99
_diffrn_reflns_theta_min 1.97
_exptl_absorpt_coefficient_mu 0.786
_exptl_absorpt_correction_T_max 0.9618
_exptl_absorpt_correction_T_min 0.7984
_exptl_absorpt_correction_type multi-scan
_exptl_absorpt_process_details 'Denzo (Otwinwoski, Borek, Majewski & Minor, 2003)'
_exptl_crystal_colour blue
_exptl_crystal_density_diffrn 1.289
_exptl_crystal_density_method 'not measured'
_exptl_crystal_description plate
_exptl_crystal_F_000 544
_exptl_crystal_size_max 0.30
_exptl_crystal_size_mid 0.15
_exptl_crystal_size_min 0.05
_refine_diff_density_max 0.921
_refine_diff_density_min -0.684
_refine_diff_density_rms 0.112
_refine_ls_abs_structure_details 'Flack H D (1983), Acta Cryst. A39, 876-881'
_refine_ls_abs_structure_Flack -0.01(3)
_refine_ls_extinction_method none
_refine_ls_goodness_of_fit_ref 1.065
_refine_ls_hydrogen_treatment riding
_refine_ls_matrix_type full
_refine_ls_number_parameters 295
_refine_ls_number_reflns 4230
_refine_ls_number_restraints 1
_refine_ls_restrained_S_all 1.065
_refine_ls_R_factor_all 0.0841
_refine_ls_R_factor_gt 0.0664
_refine_ls_shift/su_max 0.000
_refine_ls_shift/su_mean 0.000
_refine_ls_structure_factor_coef Fsqd
_refine_ls_weighting_details 'calc w=1/[\s^2^(Fo^2^)+(0.1185P)^2^+0.0000P] where P=(Fo^2^+2Fc^2^)/3'
_refine_ls_weighting_scheme calc
_refine_ls_wR_factor_gt 0.1655
_refine_ls_wR_factor_ref 0.1774
_reflns_number_gt 3447
_reflns_number_total 4230
_reflns_threshold_expression >2sigma(I)
_cod_data_source_file om800726y_si_012.cif
_cod_data_source_block erk4066
_cod_original_sg_symbol_H-M P21
_cod_database_code 4072283

loop_
_symmetry_equiv_pos_as_xyz
'x, y, z'
'-x, y+1/2, -z'

loop_
_atom_site_label
_atom_site_type_symbol
_atom_site_fract_x
_atom_site_fract_y
_atom_site_fract_z
_atom_site_U_iso_or_equiv
_atom_site_adp_type
_atom_site_occupancy
_atom_site_symmetry_multiplicity
_atom_site_calc_flag
_atom_site_refinement_flags
Fe Fe 0.37240(7) 0.73852(6) 0.75833(8) 0.0345(3) Uani 1 1 d .
Cl1 Cl 0.3435(2) 0.84824(16) 0.58904(19) 0.0661(6) Uani 1 1 d .
Cl2 Cl 0.18505(16) 0.64805(12) 0.81365(17) 0.0466(4) Uani 1 1 d .
N1 N 0.5867(5) 0.7592(4) 0.8101(5) 0.0328(12) Uani 1 1 d .
C2 C 0.6304(6) 0.8319(5) 0.8939(6) 0.0355(14) Uani 1 1 d .
C3 C 0.7743(6) 0.8529(5) 0.9222(6) 0.0397(15) Uani 1 1 d .
H3 H 0.8046 0.9049 0.9799 0.048 Uiso 1 1 calc R
C4 C 0.8710(6) 0.7968(5) 0.8648(6) 0.0439(17) Uani 1 1 d .
H4 H 0.9692 0.8099 0.8834 0.053 Uiso 1 1 calc R
C5 C 0.8278(6) 0.7224(6) 0.7813(6) 0.0435(17) Uani 1 1 d .
H5 H 0.8951 0.6825 0.7437 0.052 Uiso 1 1 calc R
C6 C 0.6795(6) 0.7055(5) 0.7514(6) 0.0356(15) Uani 1 1 d .
C7 C 0.5150(6) 0.8792(5) 0.9580(6) 0.0347(14) Uani 1 1 d .
C8 C 0.5490(7) 0.9631(6) 1.0482(7) 0.0489(17) Uani 1 1 d .
H8A H 0.5705 1.0220 0.9990 0.073 Uiso 1 1 calc R
H8B H 0.6312 0.9459 1.1087 0.073 Uiso 1 1 calc R
H8C H 0.4677 0.9766 1.0965 0.073 Uiso 1 1 calc R
N9 N 0.3917(5) 0.8428(4) 0.9284(4) 0.0288(10) Uani 1 1 d .
C10 C 0.2769(6) 0.8741(5) 0.9992(6) 0.0372(15) Uani 1 1 d .
C11 C 0.1970(6) 0.9593(5) 0.9625(6) 0.0373(15) Uani 1 1 d .
C12 C 0.0938(7) 0.9877(5) 1.0389(7) 0.0437(16) Uani 1 1 d .
H12 H 0.0412 1.0462 1.0176 0.052 Uiso 1 1 calc R
C13 C 0.0644(7) 0.9331(5) 1.1461(7) 0.0459(17) Uani 1 1 d .
H13 H -0.0072 0.9542 1.1974 0.055 Uiso 1 1 calc R
C14 C 0.1396(7) 0.8488(6) 1.1767(6) 0.0467(17) Uani 1 1 d .
H14 H 0.1188 0.8111 1.2496 0.056 Uiso 1 1 calc R
C15 C 0.2463(6) 0.8165(5) 1.1039(6) 0.0360(14) Uani 1 1 d .
C16 C 0.2233(7) 1.0190(5) 0.8430(7) 0.0441(16) Uani 1 1 d .
H16 H 0.3132 0.9953 0.8109 0.053 Uiso 1 1 calc R
C17 C 0.0998(8) 1.0008(7) 0.7362(7) 0.058(2) Uani 1 1 d .
H17A H 0.0102 1.0199 0.7684 0.087 Uiso 1 1 calc R
H17B H 0.0966 0.9306 0.7128 0.087 Uiso 1 1 calc R
H17C H 0.1146 1.0405 0.6599 0.087 Uiso 1 1 calc R
C18 C 0.2367(9) 1.1290(6) 0.8708(9) 0.069(2) Uani 1 1 d .
H18A H 0.1449 1.1552 0.8900 0.104 Uiso 1 1 calc R
H18B H 0.2669 1.1631 0.7951 0.104 Uiso 1 1 calc R
H18C H 0.3069 1.1398 0.9451 0.104 Uiso 1 1 calc R
C19 C 0.3290(6) 0.7229(5) 1.1432(6) 0.0412(15) Uani 1 1 d .
H19 H 0.3772 0.7010 1.0670 0.049 Uiso 1 1 calc R
C20 C 0.4464(6) 0.7461(7) 1.2541(6) 0.0490(16) Uani 1 1 d .
H20A H 0.4030 0.7715 1.3290 0.074 Uiso 1 1 calc R
H20B H 0.5110 0.7959 1.2248 0.074 Uiso 1 1 calc R
H20C H 0.4993 0.6856 1.2783 0.074 Uiso 1 1 calc R
C21 C 0.2383(8) 0.6389(6) 1.1796(7) 0.0552(18) Uani 1 1 d .
H21A H 0.1976 0.6551 1.2599 0.083 Uiso 1 1 calc R
H21B H 0.2959 0.5789 1.1922 0.083 Uiso 1 1 calc R
H21C H 0.1619 0.6278 1.1106 0.083 Uiso 1 1 calc R
C22 C 0.6161(7) 0.6326(5) 0.6594(7) 0.0447(16) Uani 1 1 d .
C23 C 0.7098(9) 0.5698(6) 0.5862(8) 0.061(2) Uani 1 1 d .
H23A H 0.7770 0.5341 0.6470 0.092 Uiso 1 1 calc R
H23B H 0.7618 0.6118 0.5305 0.092 Uiso 1 1 calc R
H23C H 0.6520 0.5222 0.5329 0.092 Uiso 1 1 calc R
N24 N 0.4794(6) 0.6317(5) 0.6472(6) 0.0505(15) Uani 1 1 d .
C25 C 0.3950(9) 0.5731(6) 0.5415(8) 0.0584(19) Uani 1 1 d .
H25A H 0.3109 0.6115 0.5068 0.070 Uiso 1 1 calc R
H25B H 0.4539 0.5604 0.4700 0.070 Uiso 1 1 calc R
C26 C 0.3499(9) 0.4782(6) 0.5950(7) 0.060(2) Uani 1 1 d .
H26A H 0.2985 0.4908 0.6716 0.072 Uiso 1 1 calc R
H26B H 0.4340 0.4372 0.6225 0.072 Uiso 1 1 calc R
C27 C 0.2503(11) 0.4213(7) 0.4886(9) 0.076(3) Uani 1 1 d .
H27A H 0.1682 0.4635 0.4589 0.092 Uiso 1 1 calc R
H27B H 0.3029 0.4068 0.4134 0.092 Uiso 1 1 calc R
C28 C 0.1995(10) 0.3263(7) 0.5433(10) 0.077(3) Uani 1 1 d .
H28 H 0.2689 0.2830 0.5841 0.092 Uiso 1 1 calc R
C29 C 0.0712(13) 0.2996(10) 0.5390(11) 0.106(4) Uani 1 1 d .
H29A H -0.0013 0.3409 0.4989 0.127 Uiso 1 1 calc R
H29B H 0.0476 0.2383 0.5759 0.127 Uiso 1 1 calc R

loop_
_atom_site_aniso_label
_atom_site_aniso_U_11
_atom_site_aniso_U_22
_atom_site_aniso_U_33
_atom_site_aniso_U_23
_atom_site_aniso_U_13
_atom_site_aniso_U_12
Fe 0.0293(4) 0.0369(5) 0.0372(5) -0.0030(4) 0.0026(3) -0.0015(4)
Cl1 0.0935(15) 0.0577(12) 0.0492(11) 0.0127(9) 0.0166(10) 0.0177(11)
Cl2 0.0338(8) 0.0464(10) 0.0602(11) -0.0051(8) 0.0079(7) -0.0066(7)
N1 0.031(2) 0.033(3) 0.034(3) -0.001(2) 0.003(2) 0.005(2)
C2 0.038(3) 0.036(4) 0.033(3) 0.005(3) 0.003(3) -0.008(3)
C3 0.027(3) 0.051(4) 0.039(3) 0.001(3) -0.010(3) -0.005(3)
C4 0.022(3) 0.063(5) 0.046(4) 0.002(3) -0.003(3) -0.004(3)
C5 0.032(3) 0.049(5) 0.050(4) 0.003(3) 0.008(3) 0.005(3)
C6 0.037(3) 0.038(4) 0.033(3) 0.001(2) 0.007(3) 0.005(3)
C7 0.034(3) 0.033(3) 0.037(4) 0.005(3) 0.003(3) 0.002(3)
C8 0.038(3) 0.064(5) 0.044(4) -0.017(3) 0.006(3) -0.014(3)
N9 0.028(2) 0.030(3) 0.029(3) -0.002(2) 0.004(2) -0.003(2)
C10 0.037(3) 0.038(4) 0.038(4) -0.004(3) 0.008(3) -0.003(3)
C11 0.031(3) 0.039(4) 0.042(4) -0.008(3) 0.003(3) -0.002(3)
C12 0.031(3) 0.049(4) 0.049(4) -0.005(3) 0.001(3) 0.004(3)
C13 0.036(3) 0.053(4) 0.051(4) -0.012(3) 0.016(3) 0.008(3)
C14 0.046(4) 0.060(5) 0.036(4) -0.001(3) 0.010(3) -0.003(3)
C15 0.036(3) 0.041(4) 0.030(3) -0.003(3) -0.002(3) -0.008(3)
C16 0.040(3) 0.048(4) 0.045(4) 0.000(3) 0.005(3) 0.002(3)
C17 0.051(4) 0.079(6) 0.044(4) 0.009(4) 0.000(3) 0.009(4)
C18 0.086(6) 0.045(5) 0.079(6) 0.006(4) 0.022(5) -0.007(4)
C19 0.046(3) 0.041(4) 0.038(3) -0.002(3) 0.008(3) 0.006(3)
C20 0.045(3) 0.051(4) 0.050(4) 0.005(4) -0.002(3) 0.005(4)
C21 0.059(4) 0.050(5) 0.052(4) 0.008(4) -0.011(3) -0.012(4)
C22 0.045(4) 0.036(4) 0.056(4) -0.002(3) 0.021(3) 0.002(3)
C23 0.059(5) 0.060(5) 0.067(5) -0.019(4) 0.020(4) -0.001(4)
N24 0.047(3) 0.051(4) 0.053(3) -0.013(3) 0.001(3) -0.001(3)
C25 0.066(5) 0.053(5) 0.056(5) -0.002(4) 0.003(4) -0.001(4)
C26 0.078(5) 0.056(5) 0.044(4) -0.001(4) -0.002(4) 0.007(4)
C27 0.097(6) 0.061(6) 0.063(5) -0.016(4) -0.031(5) 0.001(5)
C28 0.076(6) 0.064(6) 0.087(7) -0.008(5) -0.017(5) -0.015(5)
C29 0.102(8) 0.123(10) 0.100(9) 0.025(7) 0.041(7) 0.006(7)

loop_
_atom_type_symbol
_atom_type_description
_atom_type_scat_dispersion_real
_atom_type_scat_dispersion_imag
_atom_type_scat_source
C C 0.0033 0.0016 'International Tables Vol C Tables 4.2.6.8 and 6.1.1.4'
H H 0.0000 0.0000 'International Tables Vol C Tables 4.2.6.8 and 6.1.1.4'
N N 0.0061 0.0033 'International Tables Vol C Tables 4.2.6.8 and 6.1.1.4'
Cl Cl 0.1484 0.1585 'International Tables Vol C Tables 4.2.6.8 and 6.1.1.4'
Fe Fe 0.3463 0.8444 'International Tables Vol C Tables 4.2.6.8 and 6.1.1.4'

loop_
_geom_angle_atom_site_label_1
_geom_angle_atom_site_label_2
_geom_angle_atom_site_label_3
_geom_angle
N1 Fe N24 74.2(2)
N1 Fe N9 73.22(17)
N24 Fe N9 146.11(19)
N1 Fe Cl2 141.09(14)
N24 Fe Cl2 101.37(17)
N9 Fe Cl2 98.11(12)
N1 Fe Cl1 98.66(15)
N24 Fe Cl1 92.70(18)
N9 Fe Cl1 101.07(14)
Cl2 Fe Cl1 120.25(8)
C6 N1 C2 121.1(5)
C6 N1 Fe 118.9(4)
C2 N1 Fe 119.7(4)
N1 C2 C3 120.9(5)
N1 C2 C7 114.2(5)
C3 C2 C7 124.7(6)
C4 C3 C2 118.6(6)
C5 C4 C3 120.8(5)
C4 C5 C6 118.9(6)
N1 C6 C5 119.6(6)
N1 C6 C22 114.8(5)
C5 C6 C22 125.6(6)
N9 C7 C2 115.2(6)
N9 C7 C8 125.5(5)
C2 C7 C8 119.3(5)
C7 N9 C10 119.1(5)
C7 N9 Fe 115.5(4)
C10 N9 Fe 125.4(4)
C15 C10 C11 121.3(5)
C15 C10 N9 117.7(6)
C11 C10 N9 121.0(5)
C12 C11 C10 117.8(6)
C12 C11 C16 120.5(6)
C10 C11 C16 121.7(5)
C11 C12 C13 121.9(6)
C14 C13 C12 119.2(6)
C13 C14 C15 121.7(6)
C10 C15 C14 118.0(6)
C10 C15 C19 122.1(5)
C14 C15 C19 119.8(6)
C18 C16 C11 112.4(6)
C18 C16 C17 109.5(6)
C11 C16 C17 109.1(6)
C21 C19 C15 113.8(5)
C21 C19 C20 110.7(6)
C15 C19 C20 110.1(6)
N24 C22 C6 114.5(6)
N24 C22 C23 126.1(7)
C6 C22 C23 119.4(6)
C22 N24 C25 121.9(6)
C22 N24 Fe 117.5(5)
C25 N24 Fe 119.6(5)
C26 C25 N24 109.4(6)
C25 C26 C27 109.5(7)
C28 C27 C26 110.0(7)
C29 C28 C27 125.0(10)

loop_
_geom_bond_atom_site_label_1
_geom_bond_atom_site_label_2
_geom_bond_distance
Fe N1 2.072(5)
Fe N24 2.166(6)
Fe N9 2.256(5)
Fe Cl2 2.2807(17)
Fe Cl1 2.299(2)
N1 C6 1.336(7)
N1 C2 1.351(8)
C2 C3 1.399(8)
C2 C7 1.484(9)
C3 C4 1.374(9)
C4 C5 1.365(10)
C5 C6 1.430(9)
C6 C22 1.461(9)
C7 N9 1.279(8)
C7 C8 1.487(10)
N9 C10 1.440(8)
C10 C15 1.394(9)
C10 C11 1.411(9)
C11 C12 1.378(9)
C11 C16 1.525(10)
C12 C13 1.389(10)
C13 C14 1.367(10)
C14 C15 1.395(9)
C15 C19 1.524(9)
C16 C18 1.519(10)
C16 C17 1.553(10)
C19 C21 1.497(9)
C19 C20 1.554(9)
C22 N24 1.292(8)
C22 C23 1.494(9)
N24 C25 1.517(10)
C25 C26 1.479(11)
C26 C27 1.582(11)
C27 C28 1.504(14)
C28 C29 1.267(13)

loop_
_geom_torsion_atom_site_label_1
_geom_torsion_atom_site_label_2
_geom_torsion_atom_site_label_3
_geom_torsion_atom_site_label_4
_geom_torsion
N24 Fe N1 C6 2.9(5)
N9 Fe N1 C6 173.5(5)
Cl2 Fe N1 C6 91.5(5)
Cl1 Fe N1 C6 -87.4(4)
N24 Fe N1 C2 177.4(5)
N9 Fe N1 C2 -12.0(4)
Cl2 Fe N1 C2 -94.0(5)
Cl1 Fe N1 C2 87.1(4)
C6 N1 C2 C3 -0.3(9)
Fe N1 C2 C3 -174.6(4)
C6 N1 C2 C7 -175.5(5)
Fe N1 C2 C7 10.1(7)
N1 C2 C3 C4 -1.2(9)
C7 C2 C3 C4 173.6(6)
C2 C3 C4 C5 0.3(10)
C3 C4 C5 C6 1.8(10)
C2 N1 C6 C5 2.4(9)
Fe N1 C6 C5 176.8(4)
C2 N1 C6 C22 -177.4(5)
Fe N1 C6 C22 -3.0(7)
C4 C5 C6 N1 -3.2(10)
C4 C5 C6 C22 176.6(6)
N1 C2 C7 N9 2.0(8)
C3 C2 C7 N9 -173.0(6)
N1 C2 C7 C8 -177.5(6)
C3 C2 C7 C8 7.5(10)
C2 C7 N9 C10 171.2(5)
C8 C7 N9 C10 -9.3(10)
C2 C7 N9 Fe -11.9(7)
C8 C7 N9 Fe 167.6(5)
N1 Fe N9 C7 12.9(4)
N24 Fe N9 C7 29.3(6)
Cl2 Fe N9 C7 154.0(4)
Cl1 Fe N9 C7 -82.9(4)
N1 Fe N9 C10 -170.4(5)
N24 Fe N9 C10 -154.0(5)
Cl2 Fe N9 C10 -29.3(5)
Cl1 Fe N9 C10 93.8(5)
C7 N9 C10 C15 -94.4(7)
Fe N9 C10 C15 89.0(6)
C7 N9 C10 C11 86.6(8)
Fe N9 C10 C11 -90.0(7)
C15 C10 C11 C12 4.4(9)
N9 C10 C11 C12 -176.6(5)
C15 C10 C11 C16 -175.9(6)
N9 C10 C11 C16 3.1(9)
C10 C11 C12 C13 -2.3(10)
C16 C11 C12 C13 178.0(7)
C11 C12 C13 C14 -0.1(10)
C12 C13 C14 C15 0.6(11)
C11 C10 C15 C14 -4.0(9)
N9 C10 C15 C14 177.0(6)
C11 C10 C15 C19 178.5(6)
N9 C10 C15 C19 -0.5(9)
C13 C14 C15 C10 1.4(10)
C13 C14 C15 C19 179.0(6)
C12 C11 C16 C18 48.7(8)
C10 C11 C16 C18 -131.0(7)
C12 C11 C16 C17 -72.9(8)
C10 C11 C16 C17 107.4(7)
C10 C15 C19 C21 -138.3(6)
C14 C15 C19 C21 44.3(8)
C10 C15 C19 C20 96.8(7)
C14 C15 C19 C20 -80.7(7)
N1 C6 C22 N24 0.7(9)
C5 C6 C22 N24 -179.1(6)
N1 C6 C22 C23 178.8(6)
C5 C6 C22 C23 -1.1(11)
C6 C22 N24 C25 170.1(6)
C23 C22 N24 C25 -7.8(12)
C6 C22 N24 Fe 1.8(8)
C23 C22 N24 Fe -176.1(6)
N1 Fe N24 C22 -2.5(5)
N9 Fe N24 C22 -18.8(8)
Cl2 Fe N24 C22 -142.7(5)
Cl1 Fe N24 C22 95.7(5)
N1 Fe N24 C25 -171.1(6)
N9 Fe N24 C25 172.6(4)
Cl2 Fe N24 C25 48.7(5)
Cl1 Fe N24 C25 -72.9(5)
C22 N24 C25 C26 98.8(8)
Fe N24 C25 C26 -93.1(7)
N24 C25 C26 C27 174.9(7)
C25 C26 C27 C28 -178.0(8)
C26 C27 C28 C29 127.8(11)
